data_7126691
loop_
_publ_author_name
'Lai, Po-Ni'
'Yoon, Sungwon'
'Teets, Thomas S.'

_publ_section_title
;
 Efficient near-infrared luminescence from bis-cyclometalated iridium(iii)
 complexes with rigid quinoline-derived ancillary ligands.
;
_journal_issue 62
_journal_name_full 'Chemical communications (Cambridge, England)'
_journal_page_first 8754
_journal_page_last 8757
_journal_paper_doi 10.1039/d0cc02745f
_journal_volume 56
_journal_year 2020
_chemical_formula_sum 'C52 H30 Ir N3 O2 S2'
_chemical_formula_weight 985.11
_space_group_crystal_system monoclinic
_space_group_IT_number 14
_space_group_name_Hall '-P 2ybc'
_space_group_name_H-M_alt 'P 1 21/c 1'
_atom_sites_solution_hydrogens geom
_audit_creation_method SHELXL-2014/7
_audit_update_record
;
2020-04-07 deposited with the CCDC.	2020-06-12 downloaded from the CCDC.
;
_cell_angle_alpha 90
_cell_angle_beta 98.3120(10)
_cell_angle_gamma 90
_cell_formula_units_Z 4
_cell_length_a 11.6553(5)
_cell_length_b 17.7049(7)
_cell_length_c 21.3456(9)
_cell_measurement_reflns_used 9924
_cell_measurement_temperature 123(2)
_cell_measurement_theta_max 27.27
_cell_measurement_theta_min 2.21
_cell_volume 4358.5(3)
_computing_cell_refinement 'Bruker SAINT'
_computing_data_collection 'Bruker APEX2'
_computing_data_reduction 'Bruker SAINT'
_computing_molecular_graphics 'Bruker SHELXTL'
_computing_publication_material 'Bruker SHELXTL'
_computing_structure_refinement 'SHELXL-2014/7 (Sheldrick, 2014)'
_computing_structure_solution 'SHELXS-97 (Sheldrick 2008)'
_diffrn_ambient_temperature 123(2)
_diffrn_measured_fraction_theta_full 0.999
_diffrn_measured_fraction_theta_max 0.995
_diffrn_measurement_device_type 'Bruker APEX-II CCD'
_diffrn_measurement_method '\f and \w scans'
_diffrn_radiation_type MoK\a
_diffrn_radiation_wavelength 0.71073
_diffrn_reflns_av_R_equivalents 0.0260
_diffrn_reflns_av_unetI/netI 0.0326
_diffrn_reflns_Laue_measured_fraction_full 0.999
_diffrn_reflns_Laue_measured_fraction_max 0.995
_diffrn_reflns_limit_h_max 14
_diffrn_reflns_limit_h_min -15
_diffrn_reflns_limit_k_max 22
_diffrn_reflns_limit_k_min -21
_diffrn_reflns_limit_l_max 27
_diffrn_reflns_limit_l_min -23
_diffrn_reflns_number 26503
_diffrn_reflns_point_group_measured_fraction_full 0.999
_diffrn_reflns_point_group_measured_fraction_max 0.995
_diffrn_reflns_theta_full 25.242
_diffrn_reflns_theta_max 27.286
_diffrn_reflns_theta_min 1.766
_exptl_absorpt_coefficient_mu 3.203
_exptl_absorpt_correction_T_max 0.7455
_exptl_absorpt_correction_T_min 0.5837
_exptl_absorpt_correction_type multi-scan
_exptl_absorpt_process_details sadabs
_exptl_crystal_colour red
_exptl_crystal_density_diffrn 1.501
_exptl_crystal_description Block
_exptl_crystal_F_000 1952
_exptl_crystal_size_max 0.280
_exptl_crystal_size_mid 0.160
_exptl_crystal_size_min 0.150
_refine_diff_density_max 1.603
_refine_diff_density_min -1.202
_refine_diff_density_rms 0.096
_refine_ls_extinction_method none
_refine_ls_goodness_of_fit_ref 1.027
_refine_ls_hydrogen_treatment constr
_refine_ls_matrix_type full
_refine_ls_number_parameters 542
_refine_ls_number_reflns 9757
_refine_ls_number_restraints 107
_refine_ls_restrained_S_all 1.035
_refine_ls_R_factor_all 0.0375
_refine_ls_R_factor_gt 0.0294
_refine_ls_shift/su_max 0.003
_refine_ls_shift/su_mean 0.000
_refine_ls_structure_factor_coef Fsqd
_refine_ls_weighting_details 'w=1/[\s^2^(Fo^2^)+(0.0421P)^2^+2.2015P] where P=(Fo^2^+2Fc^2^)/3'
_refine_ls_weighting_scheme calc
_refine_ls_wR_factor_gt 0.0728
_refine_ls_wR_factor_ref 0.0760
_reflns_Friedel_coverage 0.000
_reflns_number_gt 8238
_reflns_number_total 9757
_reflns_threshold_expression 'I > 2\s(I)'
_cod_data_source_file d0cc02745f2.cif
_cod_data_source_block 2
_cod_depositor_comments 'Adding full bibliography for 7126690--7126691.cif.'
_cod_original_sg_symbol_H-M 'P 21/c'
_cod_database_code 7126691
_shelx_shelxl_version_number 2014/7
_shelx_space_group_comment
; 
The symmetry employed for this shelxl refinement is uniquely defined 
by the following loop, which should always be used as a source of 
symmetry information in preference to the above space-group names. 
They are only intended as comments. 
;
_shelx_estimated_absorpt_t_min 0.467
_shelx_estimated_absorpt_t_max 0.645

loop_
_space_group_symop_operation_xyz
'x, y, z'
'-x, y+1/2, -z+1/2'
'-x, -y, -z'
'x, -y-1/2, z-1/2'

loop_
_atom_site_label
_atom_site_type_symbol
_atom_site_fract_x
_atom_site_fract_y
_atom_site_fract_z
_atom_site_U_iso_or_equiv
_atom_site_adp_type
_atom_site_occupancy
_atom_site_site_symmetry_order
_atom_site_calc_flag
_atom_site_refinement_flags_posn
_atom_site_refinement_flags_adp
_atom_site_refinement_flags_occupancy
_atom_site_disorder_assembly
_atom_site_disorder_group
Ir1 Ir 0.70976(2) 0.51877(2) 0.31543(2) 0.02401(5) Uani 1 1 d . . . . .
S1 S 0.85216(10) 0.72139(6) 0.22940(6) 0.0560(3) Uani 1 1 d . . . . .
S2 S 0.99912(7) 0.40722(5) 0.44271(4) 0.02851(17) Uani 1 1 d . . . . .
O1 O 0.54803(19) 0.57125(14) 0.28182(11) 0.0331(5) Uani 1 1 d . . . . .
O2 O 0.3985(3) 0.59197(19) 0.20849(15) 0.0652(9) Uani 1 1 d . . . . .
N1 N 0.7239(3) 0.51326(18) 0.21989(14) 0.0344(7) Uani 1 1 d . . . . .
N2 N 0.7030(2) 0.52452(13) 0.41215(13) 0.0220(5) Uani 1 1 d . . . . .
N3 N 0.5992(2) 0.41704(16) 0.31192(13) 0.0301(6) Uani 1 1 d . . . . .
C1 C 0.4683(3) 0.5485(2) 0.23897(17) 0.0407(9) Uani 1 1 d . . . . .
C11 C 0.7167(3) 0.4484(3) 0.18058(18) 0.0433(7) Uani 1 1 d . U . . .
C12 C 0.7391(3) 0.3781(2) 0.2079(2) 0.0443(7) Uani 1 1 d . U . . .
H12 H 0.7552 0.3736 0.2526 0.053 Uiso 1 1 calc R U . . .
C13 C 0.7382(3) 0.3140(3) 0.1701(2) 0.0571(9) Uani 1 1 d . U . . .
H13 H 0.7530 0.2659 0.1892 0.069 Uiso 1 1 calc R U . . .
C14 C 0.7159(4) 0.3199(3) 0.1049(2) 0.0702(10) Uani 1 1 d . U . . .
H14 H 0.7146 0.2759 0.0793 0.084 Uiso 1 1 calc R U . . .
C15 C 0.6958(4) 0.3886(4) 0.0777(2) 0.0716(10) Uani 1 1 d . U . . .
H15 H 0.6805 0.3918 0.0329 0.086 Uiso 1 1 calc R U . . .
C16 C 0.6968(3) 0.4565(3) 0.1142(2) 0.0588(8) Uani 1 1 d . U . . .
C17 C 0.6840(4) 0.5311(4) 0.0872(2) 0.0707(10) Uani 1 1 d . U . . .
C18 C 0.6468(6) 0.5432(5) 0.0220(2) 0.1023(16) Uani 1 1 d . U . . .
H18 H 0.6264 0.5018 -0.0056 0.123 Uiso 1 1 calc R U . . .
C19 C 0.6405(6) 0.6167(5) -0.0009(3) 0.1160(18) Uani 1 1 d . U . . .
H19 H 0.6157 0.6247 -0.0447 0.139 Uiso 1 1 calc R U . . .
C20 C 0.6688(6) 0.6785(5) 0.0373(3) 0.1079(17) Uani 1 1 d . U . . .
H20 H 0.6647 0.7278 0.0195 0.129 Uiso 1 1 calc R U . . .
C21 C 0.7034(5) 0.6686(4) 0.1019(2) 0.0830(12) Uani 1 1 d . U . . .
H21 H 0.7225 0.7108 0.1289 0.100 Uiso 1 1 calc R U . . .
C22 C 0.7097(4) 0.5941(3) 0.1267(2) 0.0625(10) Uani 1 1 d . U . . .
C23 C 0.7370(3) 0.5816(3) 0.19503(18) 0.0454(10) Uani 1 1 d . . . . .
C31 C 0.8513(3) 0.67211(18) 0.34542(18) 0.0312(8) Uani 1 1 d . . . . .
C32 C 0.8750(3) 0.67597(19) 0.41139(18) 0.0341(8) Uani 1 1 d . . . . .
H32 H 0.8483 0.6369 0.4362 0.041 Uiso 1 1 calc R U . . .
C33 C 0.9365(3) 0.7357(2) 0.4411(2) 0.0456(10) Uani 1 1 d . . . . .
H33 H 0.9498 0.7385 0.4860 0.055 Uiso 1 1 calc R U . . .
C34 C 0.9792(3) 0.7921(2) 0.4050(3) 0.0617(15) Uani 1 1 d . . . . .
H34 H 1.0235 0.8322 0.4259 0.074 Uiso 1 1 calc R U . . .
C35 C 0.9589(3) 0.7911(2) 0.3402(3) 0.0568(13) Uani 1 1 d . . . . .
H35 H 0.9884 0.8298 0.3161 0.068 Uiso 1 1 calc R U . . .
C36 C 0.8939(3) 0.7320(2) 0.3105(2) 0.0450(10) Uani 1 1 d . . . . .
C37 C 0.7809(3) 0.6367(2) 0.24183(18) 0.0388(9) Uani 1 1 d . . . . .
C38 C 0.7894(3) 0.61642(18) 0.30483(16) 0.0279(7) Uani 1 1 d . . . . .
C41 C 0.6300(3) 0.57083(16) 0.44239(15) 0.0240(6) Uani 1 1 d . . . . .
C42 C 0.5764(3) 0.63258(17) 0.40915(16) 0.0273(7) Uani 1 1 d . . . . .
H42 H 0.5870 0.6410 0.3664 0.033 Uiso 1 1 calc R U . . .
C43 C 0.5085(3) 0.68094(19) 0.43809(17) 0.0325(7) Uani 1 1 d . . . . .
H43 H 0.4734 0.7231 0.4154 0.039 Uiso 1 1 calc R U . . .
C44 C 0.4903(3) 0.66884(19) 0.50095(17) 0.0354(8) Uani 1 1 d . . . . .
H44 H 0.4413 0.7017 0.5203 0.042 Uiso 1 1 calc R U . . .
C45 C 0.5443(3) 0.60882(19) 0.53421(17) 0.0317(7) Uani 1 1 d . . . . .
H45 H 0.5326 0.6009 0.5769 0.038 Uiso 1 1 calc R U . . .
C46 C 0.6164(3) 0.55893(17) 0.50626(15) 0.0244(6) Uani 1 1 d . . . . .
C47 C 0.6787(3) 0.49740(17) 0.54107(16) 0.0245(6) Uani 1 1 d . . . . .
C48 C 0.6600(3) 0.47525(18) 0.60150(16) 0.0299(7) Uani 1 1 d . . . . .
H48 H 0.6001 0.4987 0.6203 0.036 Uiso 1 1 calc R U . . .
C49 C 0.7270(3) 0.4197(2) 0.63451(17) 0.0356(8) Uani 1 1 d . . . . .
H49 H 0.7135 0.4056 0.6758 0.043 Uiso 1 1 calc R U . . .
C50 C 0.8147(3) 0.3842(2) 0.60694(17) 0.0368(8) Uani 1 1 d . . . . .
H50 H 0.8623 0.3471 0.6299 0.044 Uiso 1 1 calc R U . . .
C51 C 0.8317(3) 0.40322(19) 0.54678(16) 0.0310(7) Uani 1 1 d . . . . .
H51 H 0.8894 0.3774 0.5278 0.037 Uiso 1 1 calc R U . . .
C52 C 0.7657(3) 0.46009(17) 0.51259(15) 0.0248(6) Uani 1 1 d . . . . .
C53 C 0.7786(3) 0.47863(16) 0.44762(16) 0.0238(6) Uani 1 1 d . . . . .
C61 C 0.9658(3) 0.45475(17) 0.32521(15) 0.0256(7) Uani 1 1 d . . . . .
C62 C 0.9969(3) 0.47288(18) 0.26572(17) 0.0303(7) Uani 1 1 d . . . . .
H62 H 0.9446 0.4994 0.2352 0.036 Uiso 1 1 calc R U . . .
C63 C 1.1049(3) 0.4516(2) 0.25238(17) 0.0339(8) Uani 1 1 d . . . . .
H63 H 1.1274 0.4648 0.2128 0.041 Uiso 1 1 calc R U . . .
C64 C 1.1817(3) 0.4106(2) 0.29649(18) 0.0350(8) Uani 1 1 d . . . . .
H64 H 1.2541 0.3948 0.2856 0.042 Uiso 1 1 calc R U . . .
C65 C 1.1536(3) 0.39309(19) 0.35515(18) 0.0328(8) Uani 1 1 d . . . . .
H65 H 1.2057 0.3654 0.3850 0.039 Uiso 1 1 calc R U . . .
C66 C 1.0462(2) 0.41711(17) 0.36965(15) 0.0246(6) Uani 1 1 d . . . . .
C67 C 0.8681(2) 0.45227(17) 0.41324(15) 0.0237(6) Uani 1 1 d . . . . .
C68 C 0.8597(3) 0.47219(16) 0.35057(16) 0.0234(6) Uani 1 1 d . . . . .
C71 C 0.6363(3) 0.3595(2) 0.34858(18) 0.0344(8) Uani 1 1 d . . . . .
H71 H 0.6965 0.3690 0.3827 0.041 Uiso 1 1 calc R U . . .
C72 C 0.5938(3) 0.2853(2) 0.3411(2) 0.0436(9) Uani 1 1 d . . . . .
H72 H 0.6218 0.2468 0.3704 0.052 Uiso 1 1 calc R U . . .
C73 C 0.5121(3) 0.2701(2) 0.2912(2) 0.0490(11) Uani 1 1 d . . . . .
H73 H 0.4858 0.2198 0.2832 0.059 Uiso 1 1 calc R U . . .
C74 C 0.4662(3) 0.3289(2) 0.25110(19) 0.0441(10) Uani 1 1 d . . . . .
C75 C 0.3799(3) 0.3138(3) 0.1993(2) 0.0545(12) Uani 1 1 d . . . . .
H75 H 0.3556 0.2633 0.1902 0.065 Uiso 1 1 calc R U . . .
C76 C 0.3317(4) 0.3703(3) 0.1626(2) 0.0605(14) Uani 1 1 d . . . . .
H76 H 0.2742 0.3594 0.1275 0.073 Uiso 1 1 calc R U . . .
C77 C 0.3657(3) 0.4458(3) 0.17594(18) 0.0512(11) Uani 1 1 d . . . . .
H77 H 0.3291 0.4851 0.1500 0.061 Uiso 1 1 calc R U . . .
C78 C 0.4518(3) 0.4645(2) 0.22614(17) 0.0398(9) Uani 1 1 d . . . . .
C79 C 0.5065(3) 0.4050(2) 0.26357(17) 0.0358(8) Uani 1 1 d . . . . .

loop_
_atom_site_aniso_label
_atom_site_aniso_U_11
_atom_site_aniso_U_22
_atom_site_aniso_U_33
_atom_site_aniso_U_23
_atom_site_aniso_U_13
_atom_site_aniso_U_12
Ir1 0.02073(7) 0.03094(8) 0.02196(7) -0.00230(5) 0.00848(5) 0.00174(5)
S1 0.0545(6) 0.0525(6) 0.0692(8) 0.0360(6) 0.0371(6) 0.0165(5)
S2 0.0225(4) 0.0311(4) 0.0331(4) 0.0015(4) 0.0080(3) 0.0046(3)
O1 0.0251(12) 0.0463(14) 0.0276(13) -0.0059(11) 0.0032(9) 0.0073(10)
O2 0.0547(19) 0.075(2) 0.057(2) 0.0033(17) -0.0235(16) 0.0088(17)
N1 0.0267(15) 0.0539(19) 0.0237(15) -0.0034(14) 0.0076(12) 0.0087(13)
N2 0.0204(12) 0.0238(13) 0.0236(13) -0.0014(11) 0.0095(10) -0.0007(10)
N3 0.0257(14) 0.0352(15) 0.0328(16) -0.0118(13) 0.0156(12) -0.0034(12)
C1 0.0292(18) 0.065(2) 0.0283(19) -0.0010(19) 0.0049(15) 0.0035(18)
C11 0.0221(16) 0.0771(17) 0.0330(13) -0.0188(14) 0.0114(14) 0.0027(17)
C12 0.0263(17) 0.0650(17) 0.0450(18) -0.0248(12) 0.0169(15) -0.0080(16)
C13 0.036(2) 0.0758(19) 0.066(2) -0.0397(17) 0.0283(18) -0.0172(19)
C14 0.038(2) 0.111(2) 0.0645(19) -0.055(2) 0.019(2) -0.019(2)
C15 0.038(2) 0.136(2) 0.041(2) -0.0423(17) 0.0058(18) 0.003(3)
C16 0.0321(19) 0.1125(18) 0.0323(14) -0.0206(13) 0.0064(16) 0.013(2)
C17 0.054(2) 0.1321(19) 0.0281(15) -0.0023(13) 0.0135(17) 0.040(2)
C18 0.097(4) 0.180(4) 0.0300(17) 0.0015(19) 0.009(2) 0.060(4)
C19 0.116(4) 0.199(4) 0.036(2) 0.0285(19) 0.022(3) 0.075(4)
C20 0.121(4) 0.162(4) 0.046(2) 0.044(2) 0.033(3) 0.089(4)
C21 0.093(3) 0.118(2) 0.0445(19) 0.0362(19) 0.031(2) 0.065(3)
C22 0.057(2) 0.103(2) 0.0317(18) 0.0149(13) 0.0216(17) 0.044(2)
C23 0.036(2) 0.075(3) 0.029(2) 0.008(2) 0.0177(16) 0.0247(19)
C31 0.0172(15) 0.0279(16) 0.050(2) 0.0141(16) 0.0093(14) 0.0050(12)
C32 0.0256(17) 0.0270(16) 0.049(2) 0.0064(16) 0.0032(15) 0.0028(13)
C33 0.0290(18) 0.0290(18) 0.075(3) 0.0036(19) -0.0058(18) 0.0009(15)
C34 0.028(2) 0.031(2) 0.119(5) 0.012(3) -0.011(2) -0.0039(16)
C35 0.0204(18) 0.037(2) 0.113(4) 0.031(2) 0.009(2) -0.0002(15)
C36 0.0242(17) 0.039(2) 0.076(3) 0.025(2) 0.0200(18) 0.0078(15)
C37 0.0369(19) 0.046(2) 0.038(2) 0.0170(17) 0.0200(16) 0.0162(16)
C38 0.0240(15) 0.0303(16) 0.0322(18) 0.0073(14) 0.0140(13) 0.0087(13)
C41 0.0211(14) 0.0237(14) 0.0287(17) -0.0059(13) 0.0082(12) -0.0018(12)
C42 0.0247(16) 0.0292(16) 0.0290(17) -0.0030(14) 0.0069(13) -0.0004(13)
C43 0.0303(17) 0.0292(16) 0.038(2) -0.0049(15) 0.0066(15) 0.0040(14)
C44 0.0330(19) 0.0358(17) 0.040(2) -0.0104(16) 0.0151(16) 0.0052(15)
C45 0.0317(17) 0.0358(18) 0.0311(18) -0.0064(15) 0.0157(14) -0.0017(14)
C46 0.0231(15) 0.0259(15) 0.0262(16) -0.0039(13) 0.0103(12) -0.0039(12)
C47 0.0229(15) 0.0264(15) 0.0256(17) -0.0038(13) 0.0082(13) -0.0040(12)
C48 0.0335(18) 0.0325(17) 0.0259(17) -0.0030(14) 0.0122(14) -0.0052(14)
C49 0.041(2) 0.0418(19) 0.0261(18) 0.0014(15) 0.0108(15) -0.0083(16)
C50 0.0321(18) 0.044(2) 0.034(2) 0.0080(17) 0.0030(15) -0.0016(15)
C51 0.0261(16) 0.0365(18) 0.0318(19) 0.0038(15) 0.0088(14) 0.0011(14)
C52 0.0232(15) 0.0267(15) 0.0260(17) 0.0003(13) 0.0091(13) -0.0049(12)
C53 0.0212(15) 0.0235(15) 0.0280(17) -0.0013(13) 0.0083(12) -0.0037(12)
C61 0.0230(15) 0.0259(15) 0.0302(17) -0.0070(14) 0.0114(13) -0.0030(12)
C62 0.0263(16) 0.0363(18) 0.0300(18) -0.0090(15) 0.0097(14) -0.0028(13)
C63 0.0317(18) 0.0377(18) 0.0361(19) -0.0134(16) 0.0180(15) -0.0083(15)
C64 0.0237(16) 0.0397(19) 0.045(2) -0.0149(17) 0.0146(15) -0.0007(14)
C65 0.0266(17) 0.0302(17) 0.043(2) -0.0088(15) 0.0089(15) 0.0024(13)
C66 0.0204(15) 0.0232(14) 0.0315(17) -0.0064(13) 0.0084(13) -0.0023(12)
C67 0.0190(14) 0.0253(14) 0.0279(16) -0.0008(13) 0.0071(12) 0.0019(12)
C68 0.0214(15) 0.0223(14) 0.0280(17) -0.0043(13) 0.0086(12) -0.0020(12)
C71 0.0300(18) 0.0375(18) 0.039(2) -0.0091(16) 0.0176(15) -0.0060(15)
C72 0.039(2) 0.038(2) 0.059(3) -0.0100(19) 0.0255(19) -0.0111(16)
C73 0.039(2) 0.046(2) 0.070(3) -0.023(2) 0.033(2) -0.0150(18)
C74 0.0298(19) 0.061(3) 0.047(2) -0.029(2) 0.0267(17) -0.0149(18)
C75 0.035(2) 0.079(3) 0.055(3) -0.039(3) 0.023(2) -0.022(2)
C76 0.033(2) 0.112(4) 0.041(2) -0.040(3) 0.0182(18) -0.028(3)
C77 0.0288(19) 0.096(3) 0.031(2) -0.017(2) 0.0123(15) -0.008(2)
C78 0.0254(17) 0.072(3) 0.0244(18) -0.0163(18) 0.0125(14) -0.0055(17)
C79 0.0202(16) 0.057(2) 0.0331(19) -0.0187(18) 0.0146(14) -0.0065(15)

loop_
_atom_type_symbol
_atom_type_description
_atom_type_scat_dispersion_real
_atom_type_scat_dispersion_imag
_atom_type_scat_source
C C 0.0033 0.0016 'International Tables Vol C Tables 4.2.6.8 and 6.1.1.4'
H H 0.0000 0.0000 'International Tables Vol C Tables 4.2.6.8 and 6.1.1.4'
N N 0.0061 0.0033 'International Tables Vol C Tables 4.2.6.8 and 6.1.1.4'
O O 0.0106 0.0060 'International Tables Vol C Tables 4.2.6.8 and 6.1.1.4'
S S 0.1246 0.1234 'International Tables Vol C Tables 4.2.6.8 and 6.1.1.4'
Ir Ir -1.4442 7.9887 'International Tables Vol C Tables 4.2.6.8 and 6.1.1.4'

loop_
_geom_angle_atom_site_label_1
_geom_angle_atom_site_label_2
_geom_angle_atom_site_label_3
_geom_angle
_geom_angle_site_symmetry_1
_geom_angle_site_symmetry_3
_geom_angle_publ_flag
C68 Ir1 C38 90.25(12) . . ?
C68 Ir1 N1 99.33(12) . . ?
C38 Ir1 N1 79.89(13) . . ?
C68 Ir1 N2 78.61(12) . . ?
C38 Ir1 N2 98.95(12) . . ?
N1 Ir1 N2 177.66(10) . . ?
C68 Ir1 O1 177.31(11) . . ?
C38 Ir1 O1 89.28(11) . . ?
N1 Ir1 O1 83.19(10) . . ?
N2 Ir1 O1 98.86(9) . . ?
C68 Ir1 N3 98.73(11) . . ?
C38 Ir1 N3 169.53(12) . . ?
N1 Ir1 N3 93.28(11) . . ?
N2 Ir1 N3 88.15(10) . . ?
O1 Ir1 N3 82.00(10) . . ?
C36 S1 C37 90.70(18) . . ?
C66 S2 C67 90.22(15) . . ?
C1 O1 Ir1 128.5(2) . . ?
C23 N1 C11 119.9(3) . . ?
C23 N1 Ir1 112.2(2) . . ?
C11 N1 Ir1 127.9(3) . . ?
C53 N2 C41 118.9(3) . . ?
C53 N2 Ir1 114.4(2) . . ?
C41 N2 Ir1 126.7(2) . . ?
C71 N3 C79 118.2(3) . . ?
C71 N3 Ir1 118.0(2) . . ?
C79 N3 Ir1 122.3(2) . . ?
O2 C1 O1 122.6(4) . . ?
O2 C1 C78 117.3(3) . . ?
O1 C1 C78 120.0(3) . . ?
C12 C11 C16 120.6(4) . . ?
C12 C11 N1 119.2(3) . . ?
C16 C11 N1 119.9(4) . . ?
C11 C12 C13 120.3(4) . . ?
C11 C12 H12 119.8 . . ?
C13 C12 H12 119.8 . . ?
C14 C13 C12 120.5(5) . . ?
C14 C13 H13 119.8 . . ?
C12 C13 H13 119.8 . . ?
C15 C14 C13 119.6(5) . . ?
C15 C14 H14 120.2 . . ?
C13 C14 H14 120.2 . . ?
C14 C15 C16 122.4(5) . . ?
C14 C15 H15 118.8 . . ?
C16 C15 H15 118.8 . . ?
C11 C16 C15 116.6(5) . . ?
C11 C16 C17 119.2(4) . . ?
C15 C16 C17 124.1(4) . . ?
C22 C17 C18 118.7(6) . . ?
C22 C17 C16 119.2(4) . . ?
C18 C17 C16 122.1(6) . . ?
C19 C18 C17 118.8(7) . . ?
C19 C18 H18 120.6 . . ?
C17 C18 H18 120.6 . . ?
C20 C19 C18 122.7(6) . . ?
C20 C19 H19 118.6 . . ?
C18 C19 H19 118.6 . . ?
C19 C20 C21 119.9(7) . . ?
C19 C20 H20 120.1 . . ?
C21 C20 H20 120.1 . . ?
C20 C21 C22 118.6(6) . . ?
C20 C21 H21 120.7 . . ?
C22 C21 H21 120.7 . . ?
C17 C22 C21 121.3(4) . . ?
C17 C22 C23 118.3(5) . . ?
C21 C22 C23 120.3(5) . . ?
N1 C23 C37 112.8(3) . . ?
N1 C23 C22 120.7(4) . . ?
C37 C23 C22 126.5(4) . . ?
C32 C31 C36 117.2(3) . . ?
C32 C31 C38 130.6(3) . . ?
C36 C31 C38 112.2(3) . . ?
C33 C32 C31 121.0(4) . . ?
C33 C32 H32 119.5 . . ?
C31 C32 H32 119.5 . . ?
C32 C33 C34 119.8(4) . . ?
C32 C33 H33 120.1 . . ?
C34 C33 H33 120.1 . . ?
C35 C34 C33 121.6(4) . . ?
C35 C34 H34 119.2 . . ?
C33 C34 H34 119.2 . . ?
C34 C35 C36 118.3(4) . . ?
C34 C35 H35 120.9 . . ?
C36 C35 H35 120.9 . . ?
C35 C36 C31 122.0(4) . . ?
C35 C36 S1 126.2(3) . . ?
C31 C36 S1 111.8(3) . . ?
C38 C37 C23 118.0(3) . . ?
C38 C37 S1 113.6(3) . . ?
C23 C37 S1 127.2(3) . . ?
C37 C38 C31 111.6(3) . . ?
C37 C38 Ir1 111.5(3) . . ?
C31 C38 Ir1 136.8(2) . . ?
C42 C41 N2 118.6(3) . . ?
C42 C41 C46 120.1(3) . . ?
N2 C41 C46 121.2(3) . . ?
C43 C42 C41 120.2(3) . . ?
C43 C42 H42 119.9 . . ?
C41 C42 H42 119.9 . . ?
C42 C43 C44 120.8(3) . . ?
C42 C43 H43 119.6 . . ?
C44 C43 H43 119.6 . . ?
C45 C44 C43 119.3(3) . . ?
C45 C44 H44 120.4 . . ?
C43 C44 H44 120.4 . . ?
C44 C45 C46 121.4(3) . . ?
C44 C45 H45 119.3 . . ?
C46 C45 H45 119.3 . . ?
C45 C46 C41 118.2(3) . . ?
C45 C46 C47 122.6(3) . . ?
C41 C46 C47 119.2(3) . . ?
C48 C47 C52 118.9(3) . . ?
C48 C47 C46 123.3(3) . . ?
C52 C47 C46 117.8(3) . . ?
C49 C48 C47 121.2(3) . . ?
C49 C48 H48 119.4 . . ?
C47 C48 H48 119.4 . . ?
C48 C49 C50 119.8(3) . . ?
C48 C49 H49 120.1 . . ?
C50 C49 H49 120.1 . . ?
C51 C50 C49 119.9(3) . . ?
C51 C50 H50 120.1 . . ?
C49 C50 H50 120.1 . . ?
C50 C51 C52 121.3(3) . . ?
C50 C51 H51 119.3 . . ?
C52 C51 H51 119.3 . . ?
C51 C52 C47 118.8(3) . . ?
C51 C52 C53 122.2(3) . . ?
C47 C52 C53 118.8(3) . . ?
N2 C53 C67 111.9(3) . . ?
N2 C53 C52 121.5(3) . . ?
C67 C53 C52 126.6(3) . . ?
C66 C61 C62 119.0(3) . . ?
C66 C61 C68 111.8(3) . . ?
C62 C61 C68 129.2(3) . . ?
C63 C62 C61 119.0(3) . . ?
C63 C62 H62 120.5 . . ?
C61 C62 H62 120.5 . . ?
C62 C63 C64 120.9(3) . . ?
C62 C63 H63 119.5 . . ?
C64 C63 H63 119.5 . . ?
C65 C64 C63 121.0(3) . . ?
C65 C64 H64 119.5 . . ?
C63 C64 H64 119.5 . . ?
C64 C65 C66 118.1(3) . . ?
C64 C65 H65 120.9 . . ?
C66 C65 H65 120.9 . . ?
C65 C66 C61 121.8(3) . . ?
C65 C66 S2 125.3(3) . . ?
C61 C66 S2 112.9(2) . . ?
C68 C67 C53 117.3(3) . . ?
C68 C67 S2 113.7(2) . . ?
C53 C67 S2 128.5(2) . . ?
C67 C68 C61 111.3(3) . . ?
C67 C68 Ir1 114.3(2) . . ?
C61 C68 Ir1 134.4(2) . . ?
N3 C71 C72 125.1(4) . . ?
N3 C71 H71 117.5 . . ?
C72 C71 H71 117.5 . . ?
C73 C72 C71 118.2(4) . . ?
C73 C72 H72 120.9 . . ?
C71 C72 H72 120.9 . . ?
C72 C73 C74 119.8(4) . . ?
C72 C73 H73 120.1 . . ?
C74 C73 H73 120.1 . . ?
C73 C74 C75 120.3(4) . . ?
C73 C74 C79 119.7(4) . . ?
C75 C74 C79 120.0(4) . . ?
C76 C75 C74 120.5(4) . . ?
C76 C75 H75 119.7 . . ?
C74 C75 H75 119.7 . . ?
C75 C76 C77 120.5(4) . . ?
C75 C76 H76 119.8 . . ?
C77 C76 H76 119.8 . . ?
C78 C77 C76 121.8(5) . . ?
C78 C77 H77 119.1 . . ?
C76 C77 H77 119.1 . . ?
C77 C78 C79 118.1(4) . . ?
C77 C78 C1 115.3(4) . . ?
C79 C78 C1 126.3(3) . . ?
N3 C79 C78 122.6(3) . . ?
N3 C79 C74 118.4(4) . . ?
C78 C79 C74 118.9(3) . . ?

loop_
_geom_bond_atom_site_label_1
_geom_bond_atom_site_label_2
_geom_bond_distance
_geom_bond_site_symmetry_2
_geom_bond_publ_flag
Ir1 C68 1.979(3) . ?
Ir1 C38 1.991(3) . ?
Ir1 N1 2.072(3) . ?
Ir1 N2 2.080(3) . ?
Ir1 O1 2.131(2) . ?
Ir1 N3 2.210(3) . ?
S1 C36 1.739(5) . ?
S1 C37 1.753(4) . ?
S2 C66 1.735(3) . ?
S2 C67 1.757(3) . ?
O1 C1 1.271(4) . ?
O2 C1 1.235(5) . ?
N1 C23 1.338(5) . ?
N1 C11 1.418(5) . ?
N2 C53 1.348(4) . ?
N2 C41 1.404(4) . ?
N3 C71 1.318(5) . ?
N3 C79 1.399(4) . ?
C1 C78 1.520(6) . ?
C11 C12 1.382(6) . ?
C11 C16 1.409(6) . ?
C12 C13 1.391(5) . ?
C12 H12 0.9500 . ?
C13 C14 1.382(7) . ?
C13 H13 0.9500 . ?
C14 C15 1.353(8) . ?
C14 H14 0.9500 . ?
C15 C16 1.432(7) . ?
C15 H15 0.9500 . ?
C16 C17 1.440(8) . ?
C17 C22 1.404(8) . ?
C17 C18 1.412(7) . ?
C18 C19 1.389(10) . ?
C18 H18 0.9500 . ?
C19 C20 1.374(11) . ?
C19 H19 0.9500 . ?
C20 C21 1.392(7) . ?
C20 H20 0.9500 . ?
C21 C22 1.419(7) . ?
C21 H21 0.9500 . ?
C22 C23 1.464(5) . ?
C23 C37 1.436(6) . ?
C31 C32 1.397(5) . ?
C31 C36 1.426(5) . ?
C31 C38 1.436(5) . ?
C32 C33 1.380(5) . ?
C32 H32 0.9500 . ?
C33 C34 1.397(6) . ?
C33 H33 0.9500 . ?
C34 C35 1.370(7) . ?
C34 H34 0.9500 . ?
C35 C36 1.390(6) . ?
C35 H35 0.9500 . ?
C37 C38 1.381(5) . ?
C41 C42 1.401(4) . ?
C41 C46 1.411(4) . ?
C42 C43 1.372(4) . ?
C42 H42 0.9500 . ?
C43 C44 1.405(5) . ?
C43 H43 0.9500 . ?
C44 C45 1.378(5) . ?
C44 H44 0.9500 . ?
C45 C46 1.410(4) . ?
C45 H45 0.9500 . ?
C46 C47 1.453(5) . ?
C47 C48 1.396(5) . ?
C47 C52 1.419(4) . ?
C48 C49 1.384(5) . ?
C48 H48 0.9500 . ?
C49 C50 1.400(5) . ?
C49 H49 0.9500 . ?
C50 C51 1.370(5) . ?
C50 H50 0.9500 . ?
C51 C52 1.406(5) . ?
C51 H51 0.9500 . ?
C52 C53 1.454(4) . ?
C53 C67 1.438(4) . ?
C61 C66 1.402(5) . ?
C61 C62 1.408(5) . ?
C61 C68 1.453(4) . ?
C62 C63 1.382(5) . ?
C62 H62 0.9500 . ?
C63 C64 1.403(5) . ?
C63 H63 0.9500 . ?
C64 C65 1.374(5) . ?
C64 H64 0.9500 . ?
C65 C66 1.398(4) . ?
C65 H65 0.9500 . ?
C67 C68 1.373(4) . ?
C71 C72 1.406(5) . ?
C71 H71 0.9500 . ?
C72 C73 1.349(6) . ?
C72 H72 0.9500 . ?
C73 C74 1.404(6) . ?
C73 H73 0.9500 . ?
C74 C75 1.409(6) . ?
C74 C79 1.439(5) . ?
C75 C76 1.341(7) . ?
C75 H75 0.9500 . ?
C76 C77 1.413(7) . ?
C76 H76 0.9500 . ?
C77 C78 1.398(5) . ?
C77 H77 0.9500 . ?
C78 C79 1.416(6) . ?
